data_7224205
loop_
_publ_author_name
'Jamatia, Ramen'
'Gupta, Ajay'
'Pal, Amarta Kumar'

_publ_section_title
;
 Nano-FGT: A Green and Sustainable Catalyst for The Synthesis of
 Spirooxindoles in Aqueous Medium
;
_journal_name_full 'RSC Adv.'
_journal_paper_doi 10.1039/C5RA27552K
_journal_year 2016
_chemical_formula_moiety 'C23 H18 N2 O3'
_chemical_formula_sum 'C23 H18 N2 O3'
_chemical_formula_weight 370.41
_space_group_crystal_system monoclinic
_space_group_IT_number 14
_space_group_name_Hall '-P 2yn'
_space_group_name_H-M_alt 'P 1 21/n 1'
_symmetry_space_group_name_Hall '-P 2yn'
_symmetry_space_group_name_H-M 'P 1 21/n 1'
_atom_sites_solution_primary iterative
_audit_creation_date 2014-11-01
_audit_creation_method
;
  Olex2 1.2-ac2
  (compiled 2012.03.27 svn.r2268, GUI svn.r4156)
;
_audit_update_record
;
2014-11-01 deposited with the CCDC.
2016-02-10 downloaded from the CCDC.
;
_cell_angle_alpha 90
_cell_angle_beta 94.842(5)
_cell_angle_gamma 90
_cell_formula_units_Z 4
_cell_length_a 8.7800(4)
_cell_length_b 11.9326(6)
_cell_length_c 17.9072(11)
_cell_measurement_reflns_used 1678
_cell_measurement_temperature 291.7(3)
_cell_measurement_theta_max 27.1050
_cell_measurement_theta_min 3.7880
_cell_volume 1869.41(17)
_computing_cell_refinement
;
CrysAlisPro, Agilent Technologies,
Version 1.171.36.32 (release 02-08-2013 CrysAlis171 .NET)
(compiled Aug  2 2013,16:46:58)
;
_computing_data_collection
;
CrysAlisPro, Agilent Technologies,
Version 1.171.36.32 (release 02-08-2013 CrysAlis171 .NET)
(compiled Aug  2 2013,16:46:58)
;
_computing_data_reduction
;
CrysAlisPro, Agilent Technologies,
Version 1.171.36.32 (release 02-08-2013 CrysAlis171 .NET)
(compiled Aug  2 2013,16:46:58)
;
_computing_molecular_graphics
;
O. V. Dolomanov, L. J. Bourhis, R. J. Gildea, J. A. K. Howard and H. Puschmann,
OLEX2: a complete structure solution, refinement and analysis program.
J. Appl. Cryst. (2009). 42, 339-341.
;
_computing_publication_material
;
O. V. Dolomanov, L. J. Bourhis, R. J. Gildea, J. A. K. Howard and H. Puschmann,
OLEX2: a complete structure solution, refinement and analysis program.
J. Appl. Cryst. (2009). 42, 339-341.
;
_computing_structure_refinement
;
olex2.refine (L.J. Bourhis, O.V. Dolomanov, R.J. Gildea, J.A.K. Howard,
H. Puschmann, in preparation, 2011)
;
_computing_structure_solution 'J. Appl. Cryst. (2007) 40, 786-790'
_diffrn_ambient_temperature 291.7(3)
_diffrn_detector_area_resol_mean 16.1279
_diffrn_measured_fraction_theta_full 0.9975
_diffrn_measured_fraction_theta_max 0.8766
_diffrn_measurement_details
;
  1 omega -102.00  -76.00   1.0000   12.8400
omega____ theta____ kappa____ phi______ frames
    -      -20.2184  178.0000 -150.0000 26

  2 omega  -11.00   16.00   1.0000   12.8400
omega____ theta____ kappa____ phi______ frames
    -      -20.2184  -99.0000  -30.0000 27

  3 omega  -41.00  -14.00   1.0000   12.8400
omega____ theta____ kappa____ phi______ frames
    -      -20.2184   57.0000   60.0000 27

  4 omega   -1.00   96.00   1.0000   12.8400
omega____ theta____ kappa____ phi______ frames
    -       22.5622   37.0000 -180.0000 97

  5 omega   76.00  102.00   1.0000   12.8400
omega____ theta____ kappa____ phi______ frames
    -       22.5622  178.0000  -60.0000 26

  6 omega  -30.00   31.00   1.0000   12.8400
omega____ theta____ kappa____ phi______ frames
    -       22.5622  -77.0000   60.0000 61
;
_diffrn_measurement_device_type 'Xcalibur, Eos, Gemini'
_diffrn_measurement_method '\w scans'
_diffrn_orient_matrix_UB_11 0.0427960000
_diffrn_orient_matrix_UB_12 0.0003371000
_diffrn_orient_matrix_UB_13 -0.0318264000
_diffrn_orient_matrix_UB_21 -0.0057680000
_diffrn_orient_matrix_UB_22 0.0592928000
_diffrn_orient_matrix_UB_23 -0.0017138000
_diffrn_orient_matrix_UB_31 0.0685542000
_diffrn_orient_matrix_UB_32 0.0046806000
_diffrn_orient_matrix_UB_33 0.0237699000
_diffrn_radiation_monochromator graphite
_diffrn_radiation_type 'Mo K\a'
_diffrn_radiation_wavelength 0.7107
_diffrn_reflns_av_R_equivalents 0.0355
_diffrn_reflns_av_unetI/netI 0.0579
_diffrn_reflns_limit_h_max 11
_diffrn_reflns_limit_h_min -11
_diffrn_reflns_limit_k_max 15
_diffrn_reflns_limit_k_min -16
_diffrn_reflns_limit_l_max 23
_diffrn_reflns_limit_l_min -24
_diffrn_reflns_number 8306
_diffrn_reflns_theta_full 28.787972
_diffrn_reflns_theta_max 28.79
_diffrn_reflns_theta_min 3.18
_diffrn_source 'Enhance (Mo) X-ray Source'
_exptl_absorpt_coefficient_mu 0.088
_exptl_absorpt_correction_T_max 1.00000
_exptl_absorpt_correction_T_min 0.81006
_exptl_absorpt_correction_type multi-scan
_exptl_absorpt_process_details
;
CrysAlisPro, Agilent Technologies,
Version 1.171.36.32 (release 02-08-2013 CrysAlis171 .NET)
(compiled Aug  2 2013,16:46:58)
Empirical absorption correction using spherical harmonics,
 implemented in SCALE3 ABSPACK scaling algorithm.
;
_exptl_crystal_colour white
_exptl_crystal_density_diffrn 1.3160
_exptl_crystal_description block
_exptl_crystal_F_000 776.3828
_exptl_crystal_size_max 0.43
_exptl_crystal_size_mid 0.24
_exptl_crystal_size_min 0.19
_refine_diff_density_max 0.379893
_refine_diff_density_min -0.376262
_refine_diff_density_rms 0.073448
_refine_ls_d_res_high 0.737931
_refine_ls_d_res_low 6.413591
_refine_ls_goodness_of_fit_ref 1.027567
_refine_ls_hydrogen_treatment mixed
_refine_ls_matrix_type full
_refine_ls_number_constraints 29
_refine_ls_number_parameters 255
_refine_ls_number_reflns 4262
_refine_ls_number_restraints 0
_refine_ls_restrained_S_all 1.027567
_refine_ls_R_factor_all 0.090253
_refine_ls_R_factor_gt 0.052441
_refine_ls_shift/su_max 0.0018
_refine_ls_shift/su_mean 0.0001
_refine_ls_structure_factor_coef Fsqd
_refine_ls_weighting_details 'w=1/[\s^2^(Fo^2^)+(0.0559P)^2^] where P=(Fo^2^+2Fc^2^)/3'
_refine_ls_weighting_scheme calc
_refine_ls_wR_factor_ref 0.135589
_reflns_Friedel_coverage 0.0
_reflns_limit_h_max 9
_reflns_limit_h_min -11
_reflns_limit_k_max 16
_reflns_limit_k_min 0
_reflns_limit_l_max 24
_reflns_limit_l_min -8
_reflns_number_gt 2729
_reflns_number_total 4262
_reflns_threshold_expression I>=2u(I)
_cod_data_source_file c5ra27552k2.cif
_cod_data_source_block RJ-9
_cod_original_cell_volume 1869.39(18)
_cod_database_code 7224205
_chemical_oxdiff_formula C23H18N2O3
_reflns_odcompleteness_completeness 99.75
_reflns_odcompleteness_iscentric 1
_reflns_odcompleteness_theta 26.32

loop_
_space_group_symop_id
_space_group_symop_operation_xyz
1 x,y,z
2 -x+1/2,y+1/2,-z+1/2
3 -x,-y,-z
4 x-1/2,-y-1/2,z-1/2

loop_
_atom_site_label
_atom_site_type_symbol
_atom_site_fract_x
_atom_site_fract_y
_atom_site_fract_z
_atom_site_U_iso_or_equiv
_atom_site_adp_type
_atom_site_occupancy
_atom_site_refinement_flags_posn
O1 O -0.00543(13) -0.02169(11) 0.39646(7) 0.0395(3) Uani 1.000000 .
O22 O 0.01181(14) 0.27618(12) 0.52802(7) 0.0450(4) Uani 1.000000 .
O23 O -0.14448(15) 0.35582(12) 0.35833(8) 0.0478(4) Uani 1.000000 .
N26 N 0.20900(19) -0.09187(14) 0.45028(9) 0.0448(4) Uani 1.000000 .
N25 N 0.4620(2) 0.13977(17) 0.49400(13) 0.0749(7) Uani 1.000000 .
C11 C 0.23253(18) 0.38140(16) 0.38985(10) 0.0320(4) Uani 1.000000 .
C10 C 0.13703(19) 0.00344(16) 0.42887(10) 0.0332(4) Uani 1.000000 .
C2 C -0.09852(19) 0.06453(16) 0.36973(10) 0.0328(4) Uani 1.000000 .
C14 C 0.18212(18) 0.28268(16) 0.35339(10) 0.0315(4) Uani 1.000000 .
C7 C -0.05926(18) 0.17196(16) 0.37538(10) 0.0304(4) Uani 1.000000 .
C8 C 0.09656(18) 0.21170(15) 0.40693(10) 0.0304(4) Uani 1.000000 .
C18 C 0.32256(19) 0.46248(17) 0.35777(12) 0.0401(5) Uani 1.000000 .
C6 C -0.1743(2) 0.25636(17) 0.35133(10) 0.0357(5) Uani 1.000000 .
C13 C 0.08553(19) 0.29530(16) 0.47490(10) 0.0333(4) Uani 1.000000 .
C9 C 0.18956(19) 0.10990(16) 0.43417(10) 0.0328(4) Uani 1.000000 .
C12 C 0.1803(2) 0.39353(16) 0.46161(10) 0.0350(4) Uani 1.000000 .
C4 C -0.3284(2) 0.10498(18) 0.28051(12) 0.0450(5) Uani 1.000000 .
C21 C 0.2180(2) 0.26424(18) 0.28196(10) 0.0390(5) Uani 1.000000 .
C3 C -0.2461(2) 0.02034(18) 0.33362(12) 0.0438(5) Uani 1.000000 .
C24 C 0.3403(2) 0.12665(17) 0.46758(12) 0.0445(5) Uani 1.000000 .
C16 C 0.3115(2) 0.56763(19) 0.47283(14) 0.0527(6) Uani 1.000000 .
C17 C 0.3620(2) 0.55705(18) 0.40240(13) 0.0496(6) Uani 1.000000 .
C5 C -0.3308(2) 0.21673(18) 0.32185(13) 0.0496(6) Uani 1.000000 .
C15 C 0.2182(2) 0.48750(18) 0.50337(12) 0.0444(5) Uani 1.000000 .
C20 C 0.3075(2) 0.34576(19) 0.24772(12) 0.0465(5) Uani 1.000000 .
C19 C 0.3596(2) 0.44012(19) 0.28396(12) 0.0457(5) Uani 1.000000 .
C27 C -0.2451(3) 0.1185(2) 0.20967(12) 0.0612(7) Uani 1.000000 .
C28 C -0.4914(2) 0.0628(2) 0.25911(16) 0.0730(9) Uani 1.000000 .
H21 H 0.1849(2) 0.19989(18) 0.25619(10) 0.0468(6) Uiso 1.000000 R
H20 H 0.3313(2) 0.33410(19) 0.19869(12) 0.0557(6) Uiso 1.000000 R
H19 H 0.4201(2) 0.49039(19) 0.25997(12) 0.0548(6) Uiso 1.000000 R
H15 H 0.1829(2) 0.49761(18) 0.55044(12) 0.0533(6) Uiso 1.000000 R
H16 H 0.3406(2) 0.63051(19) 0.50123(14) 0.0632(7) Uiso 1.000000 R
H17 H 0.4227(2) 0.61289(18) 0.38412(13) 0.0596(7) Uiso 1.000000 R
H3a H -0.2261(2) -0.04716(18) 0.30588(12) 0.0526(6) Uiso 1.000000 R
H3b H -0.3122(2) 0.00035(18) 0.37228(12) 0.0526(6) Uiso 1.000000 R
H5a H -0.3941(2) 0.20926(18) 0.36345(13) 0.0595(7) Uiso 1.000000 R
H5b H -0.3772(2) 0.27298(18) 0.28807(13) 0.0595(7) Uiso 1.000000 R
H27a H -0.1447(7) 0.1480(12) 0.22261(16) 0.0918(10) Uiso 1.000000 G
H27b H -0.2371(15) 0.0469(3) 0.1859(5) 0.0918(10) Uiso 1.000000 G
H27c H -0.3012(10) 0.1691(10) 0.1759(4) 0.0918(10) Uiso 1.000000 G
H28a H -0.4872(2) -0.0111(7) 0.2381(10) 0.1096(13) Uiso 1.000000 G
H28b H -0.5471(7) 0.0605(14) 0.3030(2) 0.1096(13) Uiso 1.000000 G
H28c H -0.5418(7) 0.1125(9) 0.2228(8) 0.1096(13) Uiso 1.000000 G
H26a H 0.2780(11) -0.0765(2) 0.4858(6) 0.0538(5) Uiso 1.000000 G
H26b H 0.1447(3) -0.1387(5) 0.4662(8) 0.0538(5) Uiso 1.000000 G

loop_
_atom_site_aniso_label
_atom_site_aniso_U_11
_atom_site_aniso_U_22
_atom_site_aniso_U_33
_atom_site_aniso_U_12
_atom_site_aniso_U_13
_atom_site_aniso_U_23
O1 0.0362(7) 0.0319(7) 0.0495(8) -0.0036(6) -0.0016(6) 0.0037(7)
O22 0.0524(8) 0.0477(9) 0.0368(8) -0.0059(7) 0.0149(6) -0.0032(7)
O23 0.0454(8) 0.0349(8) 0.0615(10) 0.0047(7) -0.0037(7) -0.0049(8)
N26 0.0456(9) 0.0392(10) 0.0489(10) -0.0014(8) -0.0007(8) 0.0095(9)
N25 0.0470(11) 0.0608(14) 0.1111(19) -0.0023(10) -0.0278(12) 0.0102(13)
C11 0.0273(8) 0.0331(11) 0.0354(10) 0.0012(8) 0.0008(7) 0.0043(9)
C10 0.0317(9) 0.0382(12) 0.0299(10) 0.0022(9) 0.0046(7) 0.0052(9)
C2 0.0303(8) 0.0342(11) 0.0342(10) 0.0022(8) 0.0054(7) -0.0009(9)
C14 0.0281(8) 0.0343(11) 0.0320(10) 0.0025(8) 0.0017(7) 0.0026(9)
C7 0.0294(8) 0.0328(10) 0.0291(9) -0.0002(8) 0.0028(7) -0.0025(9)
C8 0.0291(8) 0.0313(10) 0.0308(9) -0.0006(8) 0.0024(7) 0.0017(9)
C18 0.0309(9) 0.0384(12) 0.0509(12) 0.0010(9) 0.0024(8) 0.0081(11)
C6 0.0345(9) 0.0368(12) 0.0357(11) 0.0043(9) 0.0020(8) -0.0085(9)
C13 0.0313(8) 0.0347(11) 0.0335(10) 0.0014(8) -0.0001(8) 0.0018(9)
C9 0.0304(9) 0.0326(11) 0.0351(10) -0.0008(8) 0.0003(7) 0.0027(9)
C12 0.0351(9) 0.0347(11) 0.0347(10) -0.0011(9) 0.0011(8) 0.0013(9)
C4 0.0325(9) 0.0448(13) 0.0560(13) 0.0021(9) -0.0065(9) -0.0157(11)
C21 0.0410(10) 0.0407(12) 0.0357(11) 0.0052(9) 0.0057(8) -0.0001(10)
C3 0.0358(9) 0.0410(12) 0.0545(13) -0.0062(9) 0.0033(9) -0.0091(11)
C24 0.0420(11) 0.0354(12) 0.0549(13) -0.0004(10) -0.0031(10) 0.0064(11)
C16 0.0553(12) 0.0373(13) 0.0640(15) -0.0090(11) -0.0040(11) -0.0068(12)
C17 0.0438(11) 0.0394(13) 0.0655(15) -0.0090(10) 0.0029(10) 0.0064(12)
C5 0.0333(10) 0.0453(13) 0.0689(15) 0.0075(10) -0.0038(10) -0.0153(12)
C15 0.0491(11) 0.0429(12) 0.0407(12) -0.0007(10) 0.0002(9) -0.0072(10)
C20 0.0485(11) 0.0536(14) 0.0391(12) 0.0066(11) 0.0150(9) 0.0102(11)
C19 0.0399(10) 0.0466(13) 0.0524(13) 0.0029(10) 0.0148(9) 0.0150(12)
C27 0.0678(14) 0.0669(17) 0.0464(13) 0.0062(13) -0.0106(11) -0.0099(13)
C28 0.0369(11) 0.0710(18) 0.107(2) 0.0039(12) -0.0197(13) -0.0345(17)

loop_
_atom_type_symbol
_atom_type_scat_dispersion_real
_atom_type_scat_dispersion_imag
_atom_type_scat_source
_atom_type_scat_dispersion_source
H 0.00000 0.00000 'International Tables Volume C Table 6.1.1.4 (pp. 500-502)' 'Henke, Gullikson and Davis, At. Data and Nucl. Data Tables, 1993, 54, 2'
C 0.00347 0.00161 'International Tables Volume C Table 6.1.1.4 (pp. 500-502)' 'Henke, Gullikson and Davis, At. Data and Nucl. Data Tables, 1993, 54, 2'
O 0.01158 0.00611 'International Tables Volume C Table 6.1.1.4 (pp. 500-502)' 'Henke, Gullikson and Davis, At. Data and Nucl. Data Tables, 1993, 54, 2'
N 0.00653 0.00323 'International Tables Volume C Table 6.1.1.4 (pp. 500-502)' 'Henke, Gullikson and Davis, At. Data and Nucl. Data Tables, 1993, 54, 2'

loop_
_geom_angle_atom_site_label_1
_geom_angle_atom_site_label_2
_geom_angle_atom_site_label_3
_geom_angle
C2 O1 C10 118.66(14)
H26a N26 C10 108.44(11)
H26b N26 C10 109.80(10)
H26b N26 H26a 109.5
C18 C11 C14 123.79(18)
C12 C11 C14 113.42(17)
C12 C11 C18 122.76(18)
N26 C10 O1 109.12(16)
C9 C10 O1 122.03(16)
C9 C10 N26 128.82(16)
C7 C2 O1 123.54(15)
C3 C2 O1 110.79(16)
C3 C2 C7 125.67(17)
C8 C14 C11 109.11(15)
C21 C14 C11 119.01(18)
C21 C14 C8 131.84(18)
C8 C7 C2 123.49(16)
C6 C7 C2 118.20(16)
C6 C7 C8 118.29(16)
C7 C8 C14 114.70(14)
C13 C8 C14 101.47(14)
C13 C8 C7 111.89(14)
C9 C8 C14 111.46(14)
C9 C8 C7 108.29(15)
C9 C8 C13 108.84(14)
C17 C18 C11 116.11(19)
C19 C18 C11 115.78(19)
C19 C18 C17 128.1(2)
C7 C6 O23 120.12(16)
C5 C6 O23 121.56(17)
C5 C6 C7 118.25(17)
C8 C13 O22 123.66(17)
C12 C13 O22 128.50(18)
C12 C13 C8 107.83(15)
C8 C9 C10 123.86(14)
C24 C9 C10 117.52(17)
C24 C9 C8 118.61(16)
C13 C12 C11 107.37(16)
C15 C12 C11 119.91(18)
C15 C12 C13 132.69(18)
C5 C4 C3 107.52(16)
C27 C4 C3 110.66(17)
C27 C4 C5 109.8(2)
C28 C4 C3 108.71(18)
C28 C4 C5 110.94(17)
C28 C4 C27 109.22(18)
C20 C21 C14 118.37(19)
H21 C21 C14 120.82(12)
H21 C21 C20 120.82(12)
C4 C3 C2 112.56(16)
H3a C3 C2 109.08(11)
H3a C3 C4 109.08(11)
H3b C3 C2 109.08(11)
H3b C3 C4 109.08(11)
H3b C3 H3a 107.8
C9 C24 N25 179.5(2)
C15 C16 C17 122.6(2)
H16 C16 C17 118.69(13)
H16 C16 C15 118.69(13)
C16 C17 C18 120.7(2)
H17 C17 C18 119.67(12)
H17 C17 C16 119.67(13)
C4 C5 C6 113.26(16)
H5a C5 C6 108.92(11)
H5a C5 C4 108.92(12)
H5b C5 C6 108.92(12)
H5b C5 C4 108.92(12)
H5b C5 H5a 107.7
C16 C15 C12 117.9(2)
H15 C15 C12 121.06(12)
H15 C15 C16 121.06(13)
C19 C20 C21 122.5(2)
H20 C20 C21 118.77(12)
H20 C20 C19 118.77(12)
C20 C19 C18 120.6(2)
H19 C19 C18 119.72(12)
H19 C19 C20 119.72(12)
H27a C27 C4 109.5
H27b C27 C4 109.5
H27b C27 H27a 109.5
H27c C27 C4 109.5
H27c C27 H27a 109.5
H27c C27 H27b 109.5
H28a C28 C4 109.5
H28b C28 C4 109.5
H28b C28 H28a 109.5
H28c C28 C4 109.5
H28c C28 H28a 109.5
H28c C28 H28b 109.5

loop_
_geom_bond_atom_site_label_1
_geom_bond_atom_site_label_2
_geom_bond_distance
O1 C10 1.367(2)
O1 C2 1.375(2)
O22 C13 1.216(2)
O23 C6 1.220(2)
N26 C10 1.341(2)
N26 H26a 0.8600
N26 H26b 0.8600
N25 C24 1.142(2)
C11 C14 1.400(3)
C11 C18 1.403(3)
C11 C12 1.408(3)
C10 C9 1.352(3)
C2 C7 1.329(2)
C2 C3 1.495(2)
C14 C8 1.524(2)
C14 C21 1.361(2)
C7 C8 1.512(2)
C7 C6 1.465(2)
C8 C13 1.583(3)
C8 C9 1.521(2)
C18 C17 1.409(3)
C18 C19 1.413(3)
C6 C5 1.506(2)
C13 C12 1.468(3)
C9 C24 1.420(2)
C12 C15 1.373(3)
C4 C3 1.527(3)
C4 C5 1.526(3)
C4 C27 1.525(3)
C4 C28 1.535(3)
C21 C20 1.421(3)
C21 H21 0.9300
C3 H3a 0.9700
C3 H3b 0.9700
C16 C17 1.377(3)
C16 C15 1.400(3)
C16 H16 0.9300
C17 H17 0.9300
C5 H5a 0.9700
C5 H5b 0.9700
C15 H15 0.9300
C20 C19 1.359(3)
C20 H20 0.9300
C19 H19 0.9300
C27 H27a 0.9600
C27 H27b 0.9600
C27 H27c 0.9600
C28 H28a 0.9600
C28 H28b 0.9600
C28 H28c 0.9600
